data_1528124
loop_
_publ_author_name
'Thiele, G.'
'Messer, D.'

_publ_section_title
;
 S-Thiocyanato- und N-Isothiocyanato-Bindungsisomerie in den
 Kristallstrukturen von Rb Cd(Sc N)3 und Cs Cd(Sc N)3
;
_journal_name_full 'Zeitschrift fuer Anorganische und Allgemeine Chemie'
_journal_page_first 255
_journal_page_last 267
_journal_volume 464
_journal_year 1980
_chemical_formula_sum 'C3 Cd Cs N3 S3'
_chemical_name_systematic 'Cs Cd (S C N)3'
_space_group_IT_number 14
_symmetry_space_group_name_Hall '-P 2yn'
_symmetry_space_group_name_H-M 'P 1 21/n 1'
_cell_angle_alpha 90
_cell_angle_beta 90.37
_cell_angle_gamma 90
_cell_formula_units_Z 4
_cell_length_a 10.8108
_cell_length_b 7.2237
_cell_length_c 12.3901
_cell_volume 967.572
_citation_journal_id_ASTM ZAACAB
_cod_data_source_file Thiele_ZAACAB_1980_946.cif
_cod_data_source_block C3Cd1Cs1N3S3
_cod_original_cell_volume 967.5719
_cod_original_sg_symbol_Hall '-P 2ybc (x-z,y,z)'
_cod_original_formula_sum 'C3 Cd1 Cs1 N3 S3'
_cod_database_code 1528124

loop_
_symmetry_equiv_pos_as_xyz
x,y,z
-x+1/2,y+1/2,-z+1/2
-x,-y,-z
x-1/2,-y-1/2,z-1/2

loop_
_atom_site_label
_atom_site_type_symbol
_atom_site_fract_x
_atom_site_fract_y
_atom_site_fract_z
_atom_site_occupancy
_atom_site_U_iso_or_equiv
N2 N-3 0.15058 0.2973 0.94903 1 0.0
N3 N-3 0.36076 0.2591 0.51363 1 0.0
N1 N-3 0.06878 0.4632 0.17313 1 0.0
S1 S-2 0.33103 0.13826 0.14422 1 0.0
Cs1 Cs+1 0.01223 0.01761 0.20552 1 0.0
C2 C+4 0.23123 0.2258 0.90149 1 0.0
C1 C+4 0.39187 0.0366 0.25037 1 0.0
Cd2 Cd+2 0.5 0 0.5 1 0.0
S3 S-2 0.1087 0.16878 0.49826 1 0.0
C3 C+4 0.2556 0.2258 0.50824 1 0.0
Cd1 Cd+2 0.5 0 0 1 0.0
S2 S-2 0.34062 0.11593 0.83523 1 0.0
